data_2238380
loop_
_publ_author_name
'Tureski, Robert E.'
'Tanski, Joseph M.'

_publ_section_title
;
 2-Bromo-5-fluorobenzaldehyde
;
_journal_issue 8
_journal_name_full 'Acta Crystallographica Section E'
_journal_page_first o1246
_journal_paper_doi 10.1107/S1600536813018783
_journal_volume 69
_journal_year 2013
_chemical_formula_iupac 'C7 H4 Br F O'
_chemical_formula_moiety 'C7 H4 Br F O'
_chemical_formula_sum 'C7 H4 Br F O'
_chemical_formula_weight 203.01
_chemical_name_common 2-bromo-5-fluorobenzaldehyde
_chemical_name_systematic
;
2-Bromo-5-fluorobenzaldehyde
;
_space_group_IT_number 14
_symmetry_cell_setting monoclinic
_symmetry_space_group_name_Hall '-P 2ybc'
_symmetry_space_group_name_H-M 'P 1 21/c 1'
_atom_sites_solution_hydrogens geom
_atom_sites_solution_primary direct
_atom_sites_solution_secondary difmap
_audit_creation_method SHELXL-97
_cell_angle_alpha 90.00
_cell_angle_beta 106.3300(10)
_cell_angle_gamma 90.00
_cell_formula_units_Z 8
_cell_length_a 15.3593(6)
_cell_length_b 3.8699(2)
_cell_length_c 23.4189(9)
_cell_measurement_reflns_used 9913
_cell_measurement_temperature 125(2)
_cell_measurement_theta_max 30.52
_cell_measurement_theta_min 2.57
_cell_volume 1335.84(10)
_computing_cell_refinement 'SAINT (Bruker, 2007)'
_computing_data_collection 'APEX2 (Bruker, 2007)'
_computing_data_reduction 'SAINT (Bruker, 2007)'
_computing_molecular_graphics 'SHELXTL (Sheldrick, 2008)'
_computing_publication_material
;
SHELXTL (Sheldrick, 2008), OLEX2 (Dolomanov <i>et al.</i>, 2009)
and Mercury
(Macrae <i>et al.</i>, 2006)
;
_computing_structure_refinement 'SHELXL97 (Sheldrick, 2008)'
_computing_structure_solution 'SHELXS97 (Sheldrick, 2008)'
_diffrn_ambient_temperature 125(2)
_diffrn_measured_fraction_theta_full 0.997
_diffrn_measured_fraction_theta_max 0.997
_diffrn_measurement_device_type 'Bruker APEXII CCD'
_diffrn_measurement_method '\f and \w scans'
_diffrn_radiation_monochromator graphite
_diffrn_radiation_source 'fine-focus sealed tube'
_diffrn_radiation_type MoK\a
_diffrn_radiation_wavelength 0.71073
_diffrn_reflns_av_R_equivalents 0.0325
_diffrn_reflns_av_sigmaI/netI 0.0253
_diffrn_reflns_limit_h_max 21
_diffrn_reflns_limit_h_min -21
_diffrn_reflns_limit_k_max 5
_diffrn_reflns_limit_k_min -5
_diffrn_reflns_limit_l_max 33
_diffrn_reflns_limit_l_min -33
_diffrn_reflns_number 20203
_diffrn_reflns_theta_full 30.52
_diffrn_reflns_theta_max 30.52
_diffrn_reflns_theta_min 1.81
_exptl_absorpt_coefficient_mu 6.089
_exptl_absorpt_correction_T_max 0.8384
_exptl_absorpt_correction_T_min 0.2179
_exptl_absorpt_correction_type multi-scan
_exptl_absorpt_process_details '(SADABS; Bruker, 2007)'
_exptl_crystal_colour colourless
_exptl_crystal_density_diffrn 2.019
_exptl_crystal_density_method 'not measured'
_exptl_crystal_description plate
_exptl_crystal_F_000 784
_exptl_crystal_size_max 0.36
_exptl_crystal_size_mid 0.16
_exptl_crystal_size_min 0.03
_refine_diff_density_max 1.831
_refine_diff_density_min -0.820
_refine_ls_extinction_method none
_refine_ls_goodness_of_fit_ref 1.032
_refine_ls_hydrogen_treatment constr
_refine_ls_matrix_type full
_refine_ls_number_parameters 181
_refine_ls_number_reflns 4080
_refine_ls_number_restraints 0
_refine_ls_restrained_S_all 1.032
_refine_ls_R_factor_all 0.0343
_refine_ls_R_factor_gt 0.0268
_refine_ls_shift/su_max 0.001
_refine_ls_shift/su_mean 0.000
_refine_ls_structure_factor_coef Fsqd
_refine_ls_weighting_details 'calc w=1/[\s^2^(Fo^2^)+(0.0289P)^2^+1.4137P] where P=(Fo^2^+2Fc^2^)/3'
_refine_ls_weighting_scheme calc
_refine_ls_wR_factor_gt 0.0647
_refine_ls_wR_factor_ref 0.0679
_reflns_number_gt 3468
_reflns_number_total 4080
_reflns_threshold_expression I>2sigma(I)
_cod_data_source_file jj2171.cif
_cod_data_source_block I
_cod_original_sg_symbol_H-M 'P 21/c'
_cod_database_code 2238380
_cod_database_fobs_code 2238380

loop_
_symmetry_equiv_pos_as_xyz
'x, y, z'
'-x, y+1/2, -z+1/2'
'-x, -y, -z'
'x, -y-1/2, z-1/2'

loop_
_atom_site_type_symbol
_atom_site_label
_atom_site_fract_x
_atom_site_fract_y
_atom_site_fract_z
_atom_site_U_iso_or_equiv
_atom_site_adp_type
_atom_site_calc_flag
_atom_site_refinement_flags
_atom_site_occupancy
_atom_site_symmetry_multiplicity
Br Br1 0.080111(13) 0.22202(5) 0.216581(8) 0.01891(6) Uani d . 1 1
Br Br2 0.462736(14) 0.76345(5) 0.083534(10) 0.02508(6) Uani d . 1 1
F F1 0.25127(9) 0.6309(4) 0.02624(6) 0.0291(3) Uani d . 1 1
F F2 0.85470(8) 1.1648(4) 0.15460(6) 0.0280(3) Uani d . 1 1
O O1 -0.05661(10) 0.8333(4) 0.05688(7) 0.0262(3) Uani d . 1 1
O O2 0.60148(11) 1.3284(5) 0.24807(7) 0.0319(4) Uani d . 1 1
C C1 -0.01416(13) 0.6545(5) 0.09806(9) 0.0192(4) Uani d . 1 1
H H1A -0.0436 0.5795 0.1265 0.023 Uiso calc R 1 1
C C2 0.08121(12) 0.5479(5) 0.10601(8) 0.0154(3) Uani d . 1 1
C C3 0.13221(13) 0.3679(5) 0.15590(8) 0.0156(3) Uani d . 1 1
C C4 0.22246(13) 0.2828(5) 0.16300(9) 0.0194(4) Uani d . 1 1
H H4A 0.2564 0.1646 0.1977 0.023 Uiso calc R 1 1
C C5 0.26256(14) 0.3727(5) 0.11871(9) 0.0219(4) Uani d . 1 1
H H5A 0.3241 0.3164 0.1225 0.026 Uiso calc R 1 1
C C6 0.21117(14) 0.5449(5) 0.06927(9) 0.0206(4) Uani d . 1 1
C C7 0.12254(13) 0.6377(5) 0.06165(8) 0.0181(4) Uani d . 1 1
H H7A 0.0898 0.7601 0.0271 0.022 Uiso calc R 1 1
C C8 0.57143(14) 1.1450(6) 0.20481(9) 0.0226(4) Uani d . 1 1
H H8A 0.5118 1.0545 0.1978 0.027 Uiso calc R 1 1
C C9 0.62435(13) 1.0572(5) 0.16259(8) 0.0166(3) Uani d . 1 1
C C10 0.58708(13) 0.8909(5) 0.10820(9) 0.0176(3) Uani d . 1 1
C C11 0.63924(15) 0.8169(5) 0.06990(9) 0.0217(4) Uani d . 1 1
H H11A 0.6125 0.7055 0.0330 0.026 Uiso calc R 1 1
C C12 0.73049(14) 0.9061(5) 0.08565(9) 0.0218(4) Uani d . 1 1
H H12A 0.7673 0.8545 0.0602 0.026 Uiso calc R 1 1
C C13 0.76605(13) 1.0719(5) 0.13929(9) 0.0191(4) Uani d . 1 1
C C14 0.71611(13) 1.1487(5) 0.17800(8) 0.0181(3) Uani d . 1 1
H H14A 0.7435 1.2621 0.2146 0.022 Uiso calc R 1 1

loop_
_atom_site_aniso_label
_atom_site_aniso_U_11
_atom_site_aniso_U_22
_atom_site_aniso_U_33
_atom_site_aniso_U_12
_atom_site_aniso_U_13
_atom_site_aniso_U_23
Br1 0.02187(10) 0.01889(9) 0.01725(9) -0.00061(7) 0.00756(7) 0.00286(7)
Br2 0.01723(10) 0.02099(11) 0.03344(12) -0.00366(7) 0.00124(8) -0.00262(8)
F1 0.0273(7) 0.0388(7) 0.0277(6) -0.0023(6) 0.0182(5) 0.0033(6)
F2 0.0148(6) 0.0395(7) 0.0314(7) -0.0053(5) 0.0095(5) 0.0010(6)
O1 0.0215(7) 0.0328(8) 0.0237(7) 0.0061(6) 0.0051(6) 0.0075(6)
O2 0.0253(8) 0.0419(9) 0.0317(9) -0.0034(7) 0.0130(7) -0.0137(7)
C1 0.0164(8) 0.0208(9) 0.0212(9) -0.0006(7) 0.0064(7) 0.0012(7)
C2 0.0140(8) 0.0145(8) 0.0174(8) -0.0019(6) 0.0038(7) -0.0007(6)
C3 0.0175(8) 0.0134(8) 0.0168(8) -0.0017(6) 0.0062(7) -0.0009(6)
C4 0.0171(9) 0.0176(9) 0.0224(9) 0.0011(7) 0.0039(7) 0.0010(7)
C5 0.0160(9) 0.0207(9) 0.0298(10) 0.0002(7) 0.0080(8) -0.0013(8)
C6 0.0222(10) 0.0216(9) 0.0219(9) -0.0034(7) 0.0126(8) -0.0017(7)
C7 0.0196(9) 0.0179(8) 0.0164(8) -0.0032(7) 0.0044(7) -0.0011(7)
C8 0.0164(9) 0.0259(10) 0.0267(10) -0.0005(8) 0.0081(8) -0.0012(8)
C9 0.0152(8) 0.0151(8) 0.0206(9) 0.0006(6) 0.0066(7) 0.0014(7)
C10 0.0145(8) 0.0144(8) 0.0221(9) 0.0000(6) 0.0023(7) 0.0016(7)
C11 0.0260(10) 0.0190(9) 0.0190(9) 0.0016(8) 0.0047(8) 0.0007(7)
C12 0.0250(10) 0.0224(9) 0.0212(9) 0.0026(8) 0.0115(8) 0.0024(7)
C13 0.0143(9) 0.0214(9) 0.0221(9) -0.0001(7) 0.0061(7) 0.0038(7)
C14 0.0158(8) 0.0187(8) 0.0196(9) -0.0017(7) 0.0048(7) 0.0007(7)

loop_
_atom_type_symbol
_atom_type_description
_atom_type_scat_dispersion_real
_atom_type_scat_dispersion_imag
_atom_type_scat_source
C C 0.0033 0.0016 'International Tables Vol C Tables 4.2.6.8 and 6.1.1.4'
H H 0.0000 0.0000 'International Tables Vol C Tables 4.2.6.8 and 6.1.1.4'
O O 0.0106 0.0060 'International Tables Vol C Tables 4.2.6.8 and 6.1.1.4'
F F 0.0171 0.0103 'International Tables Vol C Tables 4.2.6.8 and 6.1.1.4'
Br Br -0.2901 2.4595 'International Tables Vol C Tables 4.2.6.8 and 6.1.1.4'

loop_
_geom_angle_atom_site_label_1
_geom_angle_atom_site_label_2
_geom_angle_atom_site_label_3
_geom_angle_site_symmetry_1
_geom_angle_site_symmetry_3
_geom_angle
C10 Br2 F1 . . 171.36(6)
C6 F1 Br2 . . 110.32(11)
C13 F2 Br1 . 1_665 165.26(12)
C13 F2 Br1 . 2_655 97.22(10)
Br1 F2 Br1 1_665 2_655 68.67(3)
O1 C1 C2 . . 123.25(18)
O1 C1 H1A . . 118.4
C2 C1 H1A . . 118.4
C3 C2 C7 . . 118.59(17)
C3 C2 C1 . . 123.09(16)
C7 C2 C1 . . 118.31(17)
C4 C3 C2 . . 121.66(17)
C4 C3 Br1 . . 117.11(14)
C2 C3 Br1 . . 121.23(14)
C3 C4 C5 . . 119.19(18)
C3 C4 H4A . . 120.4
C5 C4 H4A . . 120.4
C6 C5 C4 . . 118.62(18)
C6 C5 H5A . . 120.7
C4 C5 H5A . . 120.7
F1 C6 C7 . . 118.63(18)
F1 C6 C5 . . 117.97(18)
C7 C6 C5 . . 123.39(18)
C6 C7 C2 . . 118.54(18)
C6 C7 H7A . . 120.7
C2 C7 H7A . . 120.7
O2 C8 C9 . . 122.51(19)
O2 C8 H8A . . 118.7
C9 C8 H8A . . 118.7
C10 C9 C14 . . 118.44(17)
C10 C9 C8 . . 123.47(17)
C14 C9 C8 . . 118.09(17)
C11 C10 C9 . . 121.34(18)
C11 C10 Br2 . . 117.59(15)
C9 C10 Br2 . . 121.06(14)
C12 C11 C10 . . 119.94(19)
C12 C11 H11A . . 120.0
C10 C11 H11A . . 120.0
C13 C12 C11 . . 117.98(18)
C13 C12 H12A . . 121.0
C11 C12 H12A . . 121.0
F2 C13 C14 . . 118.27(18)
F2 C13 C12 . . 118.38(17)
C14 C13 C12 . . 123.35(18)
C13 C14 C9 . . 118.94(18)
C13 C14 H14A . . 120.5
C9 C14 H14A . . 120.5

loop_
_geom_bond_atom_site_label_1
_geom_bond_atom_site_label_2
_geom_bond_site_symmetry_2
_geom_bond_distance
_geom_bond_publ_flag
Br1 C3 . 1.9021(18) ?
Br2 C10 . 1.8985(19) ?
Br2 F1 . 3.1878(14) no
F1 C6 . 1.362(2) ?
F2 C13 . 1.355(2) ?
F2 Br1 1_665 3.3641(13) no
F2 Br1 2_655 3.3675(14) no
O1 C1 . 1.217(3) ?
O2 C8 . 1.217(3) ?
C1 C2 . 1.482(3) ?
C1 H1A . 0.9500 ?
C2 C3 . 1.396(3) ?
C2 C7 . 1.405(3) ?
C3 C4 . 1.389(3) ?
C4 C5 . 1.391(3) ?
C4 H4A . 0.9500 ?
C5 C6 . 1.376(3) ?
C5 H5A . 0.9500 ?
C6 C7 . 1.370(3) ?
C7 H7A . 0.9500 ?
C8 C9 . 1.485(3) ?
C8 H8A . 0.9500 ?
C9 C10 . 1.398(3) ?
C9 C14 . 1.399(3) ?
C10 C11 . 1.390(3) ?
C11 C12 . 1.389(3) ?
C11 H11A . 0.9500 ?
C12 C13 . 1.379(3) ?
C12 H12A . 0.9500 ?
C13 C14 . 1.374(3) ?
C14 H14A . 0.9500 ?

loop_
_geom_torsion_atom_site_label_1
_geom_torsion_atom_site_label_2
_geom_torsion_atom_site_label_3
_geom_torsion_atom_site_label_4
_geom_torsion_site_symmetry_1
_geom_torsion
O1 C1 C2 C3 . 174.3(2)
O1 C1 C2 C7 . -4.5(3)
C7 C2 C3 C4 . 1.3(3)
C1 C2 C3 C4 . -177.61(18)
C7 C2 C3 Br1 . -177.71(14)
C1 C2 C3 Br1 . 3.4(3)
C2 C3 C4 C5 . -1.4(3)
Br1 C3 C4 C5 . 177.64(15)
C3 C4 C5 C6 . 0.3(3)
Br2 F1 C6 C7 . 148.75(15)
Br2 F1 C6 C5 . -30.4(2)
C4 C5 C6 F1 . -179.91(18)
C4 C5 C6 C7 . 1.0(3)
F1 C6 C7 C2 . 179.81(17)
C5 C6 C7 C2 . -1.1(3)
C3 C2 C7 C6 . 0.0(3)
C1 C2 C7 C6 . 178.90(18)
O2 C8 C9 C10 . -170.2(2)
O2 C8 C9 C14 . 9.3(3)
C14 C9 C10 C11 . -0.1(3)
C8 C9 C10 C11 . 179.40(19)
C14 C9 C10 Br2 . -179.19(14)
C8 C9 C10 Br2 . 0.3(3)
C9 C10 C11 C12 . 0.5(3)
Br2 C10 C11 C12 . 179.70(15)
C10 C11 C12 C13 . -0.9(3)
Br1 F2 C13 C14 1_665 74.6(5)
Br1 F2 C13 C14 2_655 58.25(18)
Br1 F2 C13 C12 1_665 -105.5(4)
Br1 F2 C13 C12 2_655 -121.91(16)
C11 C12 C13 F2 . -178.98(18)
C11 C12 C13 C14 . 0.8(3)
F2 C13 C14 C9 . 179.45(17)
C12 C13 C14 C9 . -0.4(3)
C10 C9 C14 C13 . 0.0(3)
C8 C9 C14 C13 . -179.52(18)
